data_7717316
loop_
_publ_author_name
'Chen, Zhun'
'Xu, Wei'
'Zhu, Ruiqin'
'Liu, Li'
'Zhong, Xin-Xin'
'Li, Fa-Bao'
'Zhou, Guijiang'
'Qin, Hai-Mei'

_publ_section_title
;
 Heteroleptic mononuclear Cu(I) halide complexes containing carbazolyl
 substituted phenyl diphosphine and monophosphine: structures and
 photophysical and electroluminescent properties.
;
_journal_issue 48
_journal_name_full 'Dalton transactions (Cambridge, England : 2003)'
_journal_page_first 19299
_journal_page_last 19313
_journal_paper_doi 10.1039/d4dt02469a
_journal_volume 53
_journal_year 2024
_chemical_formula_moiety 'C79 H58 Cu I N3 P3'
_chemical_formula_sum 'C79 H58 Cu I N3 P3'
_chemical_formula_weight 1332.63
_space_group_crystal_system monoclinic
_space_group_IT_number 14
_space_group_name_Hall '-P 2yn'
_space_group_name_H-M_alt 'P 1 21/n 1'
_atom_sites_solution_hydrogens geom
_atom_sites_solution_primary dual
_audit_creation_date 2023-05-28
_audit_creation_method
;
Olex2 1.5
(compiled 2021.08.20 svn.r13c46975 for OlexSys, GUI svn.r6396)
;
_audit_update_record
;
2023-07-17 deposited with the CCDC.	2024-10-29 downloaded from the CCDC.
;
_cell_angle_alpha 90
_cell_angle_beta 96.3610(10)
_cell_angle_gamma 90
_cell_formula_units_Z 4
_cell_length_a 13.79570(10)
_cell_length_b 13.57050(10)
_cell_length_c 38.2006(4)
_cell_measurement_reflns_used 34459
_cell_measurement_temperature 100.00(10)
_cell_measurement_theta_max 76.5230
_cell_measurement_theta_min 3.2620
_cell_volume 7107.68(11)
_computing_cell_refinement 'CrysAlisPro 1.171.41.49a (Rigaku OD, 2019)'
_computing_data_collection 'CrysAlisPro 1.171.41.49a (Rigaku OD, 2019)'
_computing_data_reduction 'CrysAlisPro 1.171.41.49a (Rigaku OD, 2019)'
_computing_molecular_graphics 'Olex2 1.5 (Dolomanov et al., 2009)'
_computing_publication_material 'Olex2 1.5 (Dolomanov et al., 2009)'
_computing_structure_refinement 'SHELXL 2018/3 (Sheldrick, 2015)'
_computing_structure_solution 'SHELXT 2018/2 (Sheldrick, 2018)'
_diffrn_ambient_environment N~2~
_diffrn_ambient_temperature 100.00(10)
_diffrn_detector 'Hybrid Pixel Array Detector'
_diffrn_detector_area_resol_mean 10.0000
_diffrn_detector_type HyPix
_diffrn_measured_fraction_theta_full 0.999
_diffrn_measured_fraction_theta_max 0.962
_diffrn_measurement_details
;
List of Runs (angles in degrees, time in seconds):

  # Type    Start    End  Width  t~exp~   \w     \q     \k     \f   Frames
#--------------------------------------------------------------------------
  1  \w    -79.00 -38.00   0.50    0.43    --  -86.25  91.00 -61.00   82
  2  \w    -76.00   9.00   0.50    0.11    --  -47.70  91.00 -61.00  170
  3  \w    100.00 178.00   0.50    0.43    --  106.49  30.00-120.00  156
  4  \w    101.00 178.00   0.50    0.43    --  106.49  91.00 -61.00  154
  5  \w     95.00 156.00   0.50    0.43    --  106.49  30.00  30.00  122
  6  \w    -51.00 -26.00   0.50    0.43    --  -86.25  45.00 120.00   50
  7  \w    -27.00  22.00   0.50    0.11    --  -47.70  19.00-150.00   98
  8  \w   -138.00-100.00   0.50    0.43    --  -86.25 -30.00-150.00   76
  9  \w   -118.00 -86.00   0.50    0.11    --  -47.70-125.00 -90.00   64
 10  \w   -140.00-113.00   0.50    0.43    --  -86.25 -91.00-174.00   54
 11  \w   -119.00 -79.00   0.50    0.11    --  -47.70-125.00 -60.00   80
 12  \w   -118.00 -73.00   0.50    0.11    --  -47.70-125.00 -30.00   90
 13  \w   -117.00 -73.00   0.50    0.11    --  -47.70-125.00  60.00   88
 14  \w     38.00 106.00   0.50    0.43    --  106.49 -77.00-120.00  136
 15  \w     52.00  92.00   0.50    0.43    --  106.49 -77.00-150.00   80
 16  \w     34.00  71.00   0.50    0.43    --  106.49 -61.00 -60.00   74
 17  \w     34.00  59.00   0.50    0.43    --  106.49 -61.00 -30.00   50
 18  \w     34.00  66.00   0.50    0.43    --  106.49 -61.00  30.00   64
 19  \w     44.00  71.00   0.50    0.43    --  106.49 -61.00  60.00   54
 20  \w     37.00  67.00   0.50    0.43    --  106.49 -61.00  90.00   60
 21  \w     60.00 101.00   0.50    0.43    --  106.49-125.00  30.00   82
 22  \w    -16.00  29.00   0.50    0.11    --   47.70 -91.00-174.00   90
 23  \w     34.00  71.00   0.50    0.43    --  106.49-125.00-180.00   74
 24  \w     63.00 101.00   0.50    0.43    --  106.49 -91.00-174.00   76
 25  \w     34.00  97.00   0.50    0.43    --  106.49 -94.00-150.00  126
;
_diffrn_measurement_device 'four-circle diffractometer'
_diffrn_measurement_device_type 'XtaLAB Synergy, Dualflex, HyPix'
_diffrn_measurement_method '\w scans'
_diffrn_orient_matrix_type 'CrysAlisPro convention (1999,Acta A55,543-557)'
_diffrn_orient_matrix_UB_11 0.0286647000
_diffrn_orient_matrix_UB_12 0.0492482000
_diffrn_orient_matrix_UB_13 -0.0336996000
_diffrn_orient_matrix_UB_21 -0.0598187000
_diffrn_orient_matrix_UB_22 0.0918360000
_diffrn_orient_matrix_UB_23 0.0076389000
_diffrn_orient_matrix_UB_31 0.0906559000
_diffrn_orient_matrix_UB_32 0.0450730000
_diffrn_orient_matrix_UB_33 0.0212868000
_diffrn_radiation_monochromator mirror
_diffrn_radiation_probe x-ray
_diffrn_radiation_type 'Cu K\a'
_diffrn_radiation_wavelength 1.54184
_diffrn_reflns_av_R_equivalents 0.0470
_diffrn_reflns_av_unetI/netI 0.0389
_diffrn_reflns_Laue_measured_fraction_full 0.999
_diffrn_reflns_Laue_measured_fraction_max 0.962
_diffrn_reflns_limit_h_max 17
_diffrn_reflns_limit_h_min -15
_diffrn_reflns_limit_k_max 17
_diffrn_reflns_limit_k_min -15
_diffrn_reflns_limit_l_max 48
_diffrn_reflns_limit_l_min -43
_diffrn_reflns_number 53829
_diffrn_reflns_point_group_measured_fraction_full 0.999
_diffrn_reflns_point_group_measured_fraction_max 0.962
_diffrn_reflns_theta_full 67.684
_diffrn_reflns_theta_max 76.826
_diffrn_reflns_theta_min 2.328
_diffrn_source 'micro-focus sealed X-ray tube'
_diffrn_source_type 'PhotonJet (Cu) X-ray Source'
_exptl_absorpt_coefficient_mu 4.810
_exptl_absorpt_correction_T_max 1.00000
_exptl_absorpt_correction_T_min 0.73425
_exptl_absorpt_correction_type multi-scan
_exptl_absorpt_process_details
;
CrysAlisPro 1.171.41.49a (Rigaku Oxford Diffraction, 2019)
Empirical absorption correction using spherical harmonics,
 implemented in SCALE3 ABSPACK scaling algorithm.
;
_exptl_crystal_colour 'clear yellow'
_exptl_crystal_colour_lustre clear
_exptl_crystal_colour_primary yellow
_exptl_crystal_density_diffrn 1.245
_exptl_crystal_description block
_exptl_crystal_F_000 2720
_exptl_crystal_size_max 0.05
_exptl_crystal_size_mid 0.04
_exptl_crystal_size_min 0.03
_refine_diff_density_max 1.280
_refine_diff_density_min -0.812
_refine_diff_density_rms 0.078
_refine_ls_extinction_coef 0.000074(16)
_refine_ls_extinction_expression Fc^*^=kFc[1+0.001xFc^2^\l^3^/sin(2\q)]^-1/4^
_refine_ls_extinction_method 'SHELXL-2018/3 (Sheldrick 2018)'
_refine_ls_goodness_of_fit_ref 1.028
_refine_ls_hydrogen_treatment constr
_refine_ls_matrix_type full
_refine_ls_number_parameters 856
_refine_ls_number_reflns 14432
_refine_ls_number_restraints 768
_refine_ls_restrained_S_all 1.007
_refine_ls_R_factor_all 0.0455
_refine_ls_R_factor_gt 0.0424
_refine_ls_shift/su_max 0.003
_refine_ls_shift/su_mean 0.000
_refine_ls_structure_factor_coef Fsqd
_refine_ls_weighting_details 'w=1/[\s^2^(Fo^2^)+(0.0505P)^2^+11.3393P] where P=(Fo^2^+2Fc^2^)/3'
_refine_ls_weighting_scheme calc
_refine_ls_wR_factor_gt 0.1099
_refine_ls_wR_factor_ref 0.1121
_reflns_Friedel_coverage 0.000
_reflns_number_gt 13252
_reflns_number_total 14432
_reflns_threshold_expression 'I > 2\s(I)'
_cod_data_source_file d4dt02469a2.cif
_cod_data_source_block li-cz-s1-i
_cod_depositor_comments 'Adding full bibliography for 7717316--7717322.cif.'
_cod_database_code 7717316
_shelx_shelxl_version_number 2018/3
_shelx_space_group_comment
;
The symmetry employed for this shelxl refinement is uniquely defined
by the following loop, which should always be used as a source of
symmetry information in preference to the above space-group names.
They are only intended as comments.
;
_shelx_estimated_absorpt_t_max 0.869
_shelx_estimated_absorpt_t_min 0.795
_olex2_refinement_description
;
1. Fixed Uiso
 At 1.2 times of:
  All C(H) groups
 At 1.5 times of:
  All C(H,H,H) groups
2. Rigid bond restraints
 N3, C67A, C77A, C37, C73A, C39, C65A, C65, C69A, C19, C75A, C33, N3A, C73,
 C33A, C67, C17A, C75, C35A, C17, C37A, C77, C19A, C69, C39A, C35
 with sigma for 1-2 distances of 0.01 and sigma for 1-3 distances of 0.02
3. Uiso/Uaniso restraints and constraints
N3 \\sim C67A \\sim C77A \\sim C37 \\sim C73A \\sim C39 \\sim C65A \\sim C65
\\sim C69A \\sim C19 \\sim C75A \\sim C33 \\sim N3A \\sim C73 \\sim C33A \\sim
C67 \\sim C17A \\sim C75 \\sim C35A \\sim C17 \\sim C37A \\sim C77 \\sim C19A
\\sim C69 \\sim C39A \\sim C35: within 2A with sigma of 0.01 and sigma for
terminal atoms of 0.02 within 2A
4. Rigid body (RIGU) restrains
 N3, C37, C39, C65, C19, C33, C73, C67, C75, C17, C77, C69, C35
 with sigma for 1-2 distances of 0.01 and sigma for 1-3 distances of 0.02
 N3A, C37A, C39A, C65A, C19A, C33A, C73A, C67A, C75A, C17A, C77A, C69A, C35A
 with sigma for 1-2 distances of 0.01 and sigma for 1-3 distances of 0.02
5. Others
 Sof(N3A)=Sof(C65A)=Sof(H65A)=Sof(C33A)=Sof(H33A)=Sof(C67A)=Sof(H67A)=
 Sof(C17A)=Sof(H17A)=Sof(C69A)=Sof(C35A)=Sof(C73A)=Sof(H73A)=Sof(C37A)=
 Sof(C75A)=Sof(C19A)=Sof(H19A)=Sof(C77A)=Sof(H77A)=Sof(C39A)=Sof(H39A)=1-FVAR(1)
 Sof(N3)=Sof(C65)=Sof(H65)=Sof(C33)=Sof(H33)=Sof(C67)=Sof(H67)=Sof(C17)=
 Sof(H17)=Sof(C69)=Sof(C35)=Sof(C73)=Sof(H73)=Sof(C37)=Sof(C75)=Sof(C19)=
 Sof(H19)=Sof(C77)=Sof(H77)=Sof(C39)=Sof(H39)=FVAR(1)
6.a Aromatic/amide H refined with riding coordinates:
 C1(H1), C12(H12), C20(H20), C22(H22), C24(H24), C28(H28), C34(H34), C38(H38),
 C40(H40), C44(H44), C46(H46), C48(H48), C52(H52), C54(H54), C56(H56), C62(H62),
  C68(H68), C70(H70), C72(H72), C74(H74), C76(H76), C78(H78), C79(H79), C5(H5),
 C41(H41), C21(H21), C43(H43), C11(H11), C23(H23), C47(H47), C3(H3), C25(H25),
 C51(H51), C13(H13), C53(H53), C55(H55), C7(H7), C57(H57), C29(H29), C59(H59),
 C15(H15), C61(H61), C31(H31), C63(H63), C2(H2), C65(H65), C33(H33), C67(H67),
 C17(H17), C71(H71), C9(H9), C73(H73), C19(H19), C77(H77), C39(H39), C65A(H65A),
  C33A(H33A), C67A(H67A), C17A(H17A), C73A(H73A), C19A(H19A), C77A(H77A),
 C39A(H39A)
6.b Fitted hexagon refined as free rotating group:
 C65(C33,C67,C17,C69,C35), C73(C37,C75,C19,C77,C39), C65A(C33A,C67A,C17A,C69A,
 C35A), C73A(C37A,C75A,C19A,C77A,C39A)
6.c Idealised Me refined as rotating group:
 C27(H27A,H27B,H27C)
;
_smtbx_masks_void_probe_radius 1.2
_smtbx_masks_void_truncation_radius 1.2
_olex2_submission_special_instructions 'No special instructions were received'
_oxdiff_exptl_absorpt_empirical_details
;
Empirical correction (ABSPACK) includes:
- Absorption correction using spherical harmonics
- Frame scaling
;
_oxdiff_exptl_absorpt_empirical_full_max 1.352
_oxdiff_exptl_absorpt_empirical_full_min 0.775

loop_
_space_group_symop_operation_xyz
'x, y, z'
'-x+1/2, y+1/2, -z+1/2'
'-x, -y, -z'
'x-1/2, -y-1/2, z-1/2'

loop_
_atom_site_label
_atom_site_type_symbol
_atom_site_fract_x
_atom_site_fract_y
_atom_site_fract_z
_atom_site_U_iso_or_equiv
_atom_site_adp_type
_atom_site_occupancy
_atom_site_site_symmetry_order
_atom_site_calc_flag
_atom_site_refinement_flags_posn
_atom_site_refinement_flags_adp
_atom_site_refinement_flags_occupancy
_atom_site_disorder_assembly
_atom_site_disorder_group
I1 I 0.75960(2) 0.24146(2) 0.62249(2) 0.03009(7) Uani 1 1 d . . . . .
Cu1 Cu 0.63080(3) 0.16801(3) 0.66015(2) 0.02114(9) Uani 1 1 d . . . . .
P2 P 0.51679(5) 0.28785(5) 0.66328(2) 0.01958(13) Uani 1 1 d . . . . .
P3 P 0.51667(5) 0.07739(5) 0.62589(2) 0.02092(14) Uani 1 1 d . . . . .
P1 P 0.71223(5) 0.07498(5) 0.70323(2) 0.02273(14) Uani 1 1 d . . . . .
N2 N 0.21835(18) 0.3849(2) 0.57276(6) 0.0302(5) Uani 1 1 d . . . . .
N1 N 0.52522(19) -0.0101(2) 0.83362(6) 0.0299(5) Uani 1 1 d . . . . .
C1 C 0.3519(2) 0.3284(2) 0.61420(7) 0.0235(5) Uani 1 1 d . . . . .
H1 H 0.346647 0.387999 0.626897 0.028 Uiso 1 1 calc R U . . .
C4 C 0.5209(2) 0.0409(2) 0.77665(7) 0.0248(6) Uani 1 1 d . . . . .
C6 C 0.42285(19) 0.2597(2) 0.62661(7) 0.0203(5) Uani 1 1 d . . . . .
C8 C 0.8355(2) 0.1204(2) 0.71733(7) 0.0257(6) Uani 1 1 d . . . . .
C10 C 0.7376(2) -0.0476(2) 0.68608(8) 0.0276(6) Uani 1 1 d . . . . .
C12 C 0.6819(2) -0.0056(2) 0.80582(7) 0.0262(6) Uani 1 1 d . . . . .
H12 H 0.722299 -0.028232 0.825966 0.031 Uiso 1 1 calc R U . . .
C14 C 0.2887(2) 0.3121(2) 0.58371(7) 0.0259(6) Uani 1 1 d . . . . .
C16 C 0.4565(2) 0.2977(2) 0.70323(7) 0.0234(5) Uani 1 1 d . . . . .
C18 C 0.4442(2) -0.0010(2) 0.65168(8) 0.0265(6) Uani 1 1 d . . . . .
C20 C 0.5617(2) 0.0611(2) 0.74540(7) 0.0255(6) Uani 1 1 d . . . . .
H20 H 0.521389 0.082577 0.725053 0.031 Uiso 1 1 calc R U . . .
C22 C 0.7205(2) 0.0162(2) 0.77489(8) 0.0260(6) Uani 1 1 d . . . . .
H22 H 0.788633 0.008705 0.773981 0.031 Uiso 1 1 calc R U . . .
C24 C 0.5314(2) 0.4922(2) 0.67871(8) 0.0308(6) Uani 1 1 d . . . . .
H24 H 0.512761 0.476505 0.701257 0.037 Uiso 1 1 calc R U . . .
C26 C 0.6613(2) 0.0496(2) 0.74439(7) 0.0245(6) Uani 1 1 d . . . . .
C28 C 0.5177(2) 0.2931(2) 0.73513(7) 0.0256(6) Uani 1 1 d . . . . .
H28 H 0.584878 0.277820 0.735009 0.031 Uiso 1 1 calc R U . . .
C30 C 0.42768(18) 0.1700(2) 0.60840(7) 0.0217(5) Uani 1 1 d . . . . .
C32 C 0.5351(2) 0.0003(2) 0.58788(8) 0.0267(6) Uani 1 1 d . . . . .
C34 C 0.8486(2) 0.2221(2) 0.72163(8) 0.0278(6) Uani 1 1 d . . . . .
H34 H 0.794171 0.265071 0.717490 0.033 Uiso 1 1 calc R U . . .
C36 C 0.5814(2) 0.0067(2) 0.80658(7) 0.0259(6) Uani 1 1 d . . . . .
C38 C 1.0083(2) 0.0971(2) 0.73304(8) 0.0329(7) Uani 1 1 d . . . . .
H38 H 1.062947 0.054245 0.736905 0.039 Uiso 1 1 calc R U . . .
C40 C 0.4802(2) 0.3108(2) 0.76695(8) 0.0295(6) Uani 1 1 d . . . . .
H40 H 0.521704 0.307833 0.788496 0.035 Uiso 1 1 calc R U . . .
C42 C 0.53971(19) 0.4178(2) 0.65416(7) 0.0235(5) Uani 1 1 d . . . . .
C44 C 0.9159(2) 0.0587(2) 0.72309(8) 0.0295(6) Uani 1 1 d . . . . .
H44 H 0.907717 -0.010420 0.720208 0.035 Uiso 1 1 calc R U . . .
C46 C 1.0206(2) 0.1978(2) 0.73732(8) 0.0329(7) Uani 1 1 d . . . . .
H46 H 1.083802 0.224133 0.743954 0.039 Uiso 1 1 calc R U . . .
C48 C 0.7317(2) -0.1338(2) 0.70513(9) 0.0338(7) Uani 1 1 d . . . . .
H48 H 0.713472 -0.130883 0.728363 0.041 Uiso 1 1 calc R U . . .
C50 C 0.1189(2) 0.3702(3) 0.56269(7) 0.0338(7) Uani 1 1 d . . . . .
C52 C 0.3664(2) 0.1550(2) 0.57730(8) 0.0282(6) Uani 1 1 d . . . . .
H52 H 0.371147 0.095138 0.564722 0.034 Uiso 1 1 calc R U . . .
C54 C 0.5681(2) 0.4432(2) 0.62133(9) 0.0338(7) Uani 1 1 d . . . . .
H54 H 0.576083 0.393264 0.604475 0.041 Uiso 1 1 calc R U . . .
C56 C 0.4839(2) -0.0919(2) 0.66314(8) 0.0314(6) Uani 1 1 d . . . . .
H56 H 0.545187 -0.112047 0.656458 0.038 Uiso 1 1 calc R U . . .
C58 C 0.4236(2) 0.0476(2) 0.78706(8) 0.0288(6) Uani 1 1 d . . . . .
C60 C 0.2987(2) 0.2253(3) 0.56422(8) 0.0321(7) Uani 1 1 d . . . . .
C62 C 0.0641(2) 0.2847(3) 0.56377(8) 0.0382(8) Uani 1 1 d . . . . .
H62 H 0.092915 0.223609 0.571278 0.046 Uiso 1 1 calc R U . . .
C64 C 0.0776(2) 0.4616(3) 0.55194(8) 0.0407(8) Uani 1 1 d . . . . .
C66 C 0.2398(3) 0.4854(3) 0.56918(9) 0.0393(8) Uani 1 1 d . . . . .
C68 C 0.5504(3) 0.5894(3) 0.67032(10) 0.0411(8) Uani 1 1 d . . . . .
H68 H 0.545957 0.639441 0.687469 0.049 Uiso 1 1 calc R U . . .
C70 C 0.3824(2) 0.3328(3) 0.76703(8) 0.0352(7) Uani 1 1 d . . . . .
H70 H 0.356857 0.345430 0.788686 0.042 Uiso 1 1 calc R U . . .
C72 C 0.7622(3) -0.0529(3) 0.65167(10) 0.0388(7) Uani 1 1 d . . . . .
H72 H 0.766323 0.005689 0.638281 0.047 Uiso 1 1 calc R U . . .
C74 C 0.2544(2) 0.0828(3) 0.78999(10) 0.0402(8) Uani 1 1 d . . . . .
H74 H 0.193682 0.107197 0.779277 0.048 Uiso 1 1 calc R U . . .
C76 C 0.3558(2) 0.0289(3) 0.66245(10) 0.0409(8) Uani 1 1 d . . . . .
H76 H 0.328324 0.090578 0.654921 0.049 Uiso 1 1 calc R U . . .
C78 C 0.6138(2) 0.0234(3) 0.56937(10) 0.0421(8) Uani 1 1 d . . . . .
H78 H 0.655397 0.076861 0.576989 0.051 Uiso 1 1 calc R U . . .
C79 C 0.4751(3) -0.0776(3) 0.57654(9) 0.0385(7) Uani 1 1 d . . . . .
H79 H 0.420262 -0.093230 0.588508 0.046 Uiso 1 1 calc R U . . .
C5 C 0.3576(2) 0.3183(2) 0.70385(8) 0.0306(6) Uani 1 1 d . . . . .
H5 H 0.315231 0.319942 0.682492 0.037 Uiso 1 1 calc R U . . .
C41 C 0.3491(2) 0.0142(3) 0.84147(9) 0.0391(8) Uani 1 1 d . . . . .
H41 H 0.354055 -0.009477 0.865002 0.047 Uiso 1 1 calc R U . . .
N3 N 0.2509(4) 0.2226(4) 0.52881(13) 0.0265(10) Uani 0.612(3) 1 d . U P A 1
C21 C 0.3340(2) 0.0818(2) 0.77078(9) 0.0340(7) Uani 1 1 d . . . . .
H21 H 0.327852 0.103896 0.747040 0.041 Uiso 1 1 calc R U . . .
C43 C 0.5755(3) 0.6145(3) 0.63776(10) 0.0436(8) Uani 1 1 d . . . . .
H43 H 0.586576 0.681437 0.632084 0.052 Uiso 1 1 calc R U . . .
C11 C 0.5845(3) 0.5407(3) 0.61323(10) 0.0430(8) Uani 1 1 d . . . . .
H11 H 0.602070 0.557213 0.590608 0.052 Uiso 1 1 calc R U . . .
C45 C 0.4300(2) 0.0156(2) 0.82222(8) 0.0312(6) Uani 1 1 d . . . . .
C23 C 0.3213(2) 0.3365(3) 0.73559(9) 0.0370(7) Uani 1 1 d . . . . .
H23 H 0.254124 0.351577 0.735877 0.044 Uiso 1 1 calc R U . . .
C47 C -0.0234(3) 0.4655(4) 0.54096(9) 0.0513(11) Uani 1 1 d . . . . .
H47 H -0.053174 0.525753 0.532972 0.062 Uiso 1 1 calc R U . . .
C3 C -0.0350(3) 0.2933(4) 0.55332(10) 0.0490(10) Uani 1 1 d . . . . .
H3 H -0.075286 0.236675 0.553922 0.059 Uiso 1 1 calc R U . . .
C49 C 0.1535(3) 0.5340(3) 0.55560(10) 0.0474(9) Uani 1 1 d . . . . .
C25 C -0.0771(3) 0.3827(4) 0.54194(9) 0.0539(12) Uani 1 1 d . . . . .
H25 H -0.145228 0.385443 0.534721 0.065 Uiso 1 1 calc R U . . .
C51 C 0.2612(2) 0.0490(3) 0.82452(10) 0.0424(8) Uani 1 1 d . . . . .
H51 H 0.204962 0.049732 0.836781 0.051 Uiso 1 1 calc R U . . .
C13 C 0.4344(3) -0.1522(3) 0.68408(10) 0.0444(8) Uani 1 1 d . . . . .
H13 H 0.460780 -0.214488 0.691338 0.053 Uiso 1 1 calc R U . . .
C53 C 0.7521(3) -0.2244(2) 0.69074(10) 0.0406(8) Uani 1 1 d . . . . .
H53 H 0.749289 -0.282959 0.704229 0.049 Uiso 1 1 calc R U . . .
C27 C 0.5595(3) -0.0366(3) 0.86975(8) 0.0380(7) Uani 1 1 d . . . . .
H27A H 0.623895 -0.067446 0.870539 0.057 Uiso 1 1 calc R U . . .
H27B H 0.513563 -0.082960 0.878635 0.057 Uiso 1 1 calc R U . . .
H27C H 0.564052 0.022832 0.884428 0.057 Uiso 1 1 calc R U . . .
C55 C 0.9405(2) 0.2607(2) 0.73189(9) 0.0341(7) Uani 1 1 d . . . . .
H55 H 0.948735 0.329704 0.735212 0.041 Uiso 1 1 calc R U . . .
C7 C 0.3278(3) 0.5336(3) 0.57552(12) 0.0545(11) Uani 1 1 d . . . . .
H7 H 0.385462 0.499472 0.584435 0.065 Uiso 1 1 calc R U . . .
C57 C 0.7767(3) -0.2288(3) 0.65652(12) 0.0498(10) Uani 1 1 d . . . . .
H57 H 0.790816 -0.290610 0.646528 0.060 Uiso 1 1 calc R U . . .
C29 C 0.3463(3) -0.1221(3) 0.69454(13) 0.0575(12) Uani 1 1 d . . . . .
H29 H 0.312172 -0.164029 0.708864 0.069 Uiso 1 1 calc R U . . .
C59 C 0.4951(3) -0.1330(3) 0.54764(11) 0.0542(10) Uani 1 1 d . . . . .
H59 H 0.454687 -0.187518 0.540235 0.065 Uiso 1 1 calc R U . . .
C15 C 0.5736(3) -0.1094(3) 0.52953(12) 0.0550(11) Uani 1 1 d . . . . .
H15 H 0.586900 -0.147733 0.509813 0.066 Uiso 1 1 calc R U . . .
C61 C 0.7807(3) -0.1437(3) 0.63697(12) 0.0536(10) Uani 1 1 d . . . . .
H61 H 0.796083 -0.147240 0.613377 0.064 Uiso 1 1 calc R U . . .
C31 C 0.3079(3) -0.0316(3) 0.68428(13) 0.0588(12) Uani 1 1 d . . . . .
H31 H 0.248331 -0.010532 0.692158 0.071 Uiso 1 1 calc R U . . .
C63 C 0.6322(3) -0.0305(3) 0.54009(11) 0.0531(10) Uani 1 1 d . . . . .
H63 H 0.684946 -0.013051 0.527332 0.064 Uiso 1 1 calc R U . . .
C2 C 0.1581(4) 0.6353(4) 0.54886(13) 0.0698(14) Uani 1 1 d . . . . .
H2 H 0.100873 0.670278 0.540098 0.084 Uiso 1 1 calc R U . . .
C65 C 0.1884(3) 0.0487(3) 0.53101(7) 0.0329(11) Uani 0.612(3) 1 d G U P A 1
H65 H 0.213799 0.037640 0.554825 0.039 Uiso 0.612(3) 1 calc R U P A 1
C33 C 0.1378(3) -0.0258(2) 0.51185(10) 0.0444(12) Uani 0.612(3) 1 d G U P A 1
H33 H 0.128691 -0.087826 0.522565 0.053 Uiso 0.612(3) 1 calc R U P A 1
C67 C 0.1006(3) -0.0097(3) 0.47701(10) 0.0503(14) Uani 0.612(3) 1 d G U P A 1
H67 H 0.066022 -0.060599 0.463909 0.060 Uiso 0.612(3) 1 calc R U P A 1
C17 C 0.1139(3) 0.0810(3) 0.46132(8) 0.0455(12) Uani 0.612(3) 1 d G U P A 1
H17 H 0.088461 0.092094 0.437511 0.055 Uiso 0.612(3) 1 calc R U P A 1
C69 C 0.1645(3) 0.1556(2) 0.48049(9) 0.0336(12) Uani 0.612(3) 1 d G U P A 1
C35 C 0.2017(3) 0.1394(2) 0.51533(9) 0.0300(9) Uani 0.612(3) 1 d G U P A 1
C71 C 0.3293(4) 0.6338(4) 0.56840(17) 0.0820(17) Uani 1 1 d . . . . .
H71 H 0.388835 0.669195 0.572804 0.098 Uiso 1 1 calc R U . . .
C9 C 0.2446(5) 0.6834(4) 0.55486(18) 0.0882(19) Uani 1 1 d . . . . .
H9 H 0.247583 0.751770 0.549785 0.106 Uiso 1 1 calc R U . . .
C73 C 0.2940(3) 0.3821(3) 0.50082(7) 0.0349(11) Uani 0.612(3) 1 d G U P A 1
H73 H 0.332436 0.406451 0.521156 0.042 Uiso 0.612(3) 1 calc R U P A 1
C37 C 0.2484(3) 0.2909(3) 0.50183(7) 0.0296(11) Uani 0.612(3) 1 d G U P A 1
C75 C 0.1922(3) 0.2553(2) 0.47207(9) 0.0346(10) Uani 0.612(3) 1 d G U P A 1
C19 C 0.1815(3) 0.3109(3) 0.44132(8) 0.0430(13) Uani 0.612(3) 1 d G U P A 1
H19 H 0.143012 0.286564 0.420987 0.052 Uiso 0.612(3) 1 calc R U P A 1
C77 C 0.2270(3) 0.4021(3) 0.44032(7) 0.0441(12) Uani 0.612(3) 1 d G U P A 1
H77 H 0.219673 0.440038 0.419297 0.053 Uiso 0.612(3) 1 calc R U P A 1
C39 C 0.2833(3) 0.4377(2) 0.47007(9) 0.0411(12) Uani 0.612(3) 1 d G U P A 1
H39 H 0.314385 0.499984 0.469381 0.049 Uiso 0.612(3) 1 calc R U P A 1
N3A N 0.2318(6) 0.1844(6) 0.5359(2) 0.0262(14) Uani 0.388(3) 1 d . U P A 2
C65A C 0.1814(4) 0.0164(4) 0.55647(11) 0.0352(15) Uani 0.388(3) 1 d G U P A 2
H65A H 0.208663 0.024958 0.580220 0.042 Uiso 0.388(3) 1 calc R U P A 2
C33A C 0.1362(4) -0.0719(4) 0.54590(14) 0.0418(17) Uani 0.388(3) 1 d G U P A 2
H33A H 0.132609 -0.123718 0.562428 0.050 Uiso 0.388(3) 1 calc R U P A 2
C67A C 0.0962(5) -0.0844(4) 0.51116(16) 0.0487(18) Uani 0.388(3) 1 d G U P A 2
H67A H 0.065351 -0.144726 0.503935 0.058 Uiso 0.388(3) 1 calc R U P A 2
C17A C 0.1015(5) -0.0085(5) 0.48698(12) 0.0487(19) Uani 0.388(3) 1 d G U P A 2
H17A H 0.074147 -0.017057 0.463235 0.058 Uiso 0.388(3) 1 calc R U P A 2
C69A C 0.1466(5) 0.0798(4) 0.49755(13) 0.0368(13) Uani 0.388(3) 1 d G U P A 2
C35A C 0.1866(4) 0.0923(3) 0.53230(14) 0.0300(14) Uani 0.388(3) 1 d G U P A 2
C73A C 0.2465(4) 0.3239(4) 0.49438(13) 0.0282(15) Uani 0.388(3) 1 d G U P A 2
H73A H 0.285679 0.363455 0.510886 0.034 Uiso 0.388(3) 1 calc R U P A 2
C37A C 0.2143(4) 0.2321(4) 0.50438(11) 0.0272(13) Uani 0.388(3) 1 d G U P A 2
C75A C 0.1570(5) 0.1741(4) 0.48024(15) 0.0346(16) Uani 0.388(3) 1 d G U P A 2
C19A C 0.1319(5) 0.2080(5) 0.44609(14) 0.0440(16) Uani 0.388(3) 1 d G U P A 2
H19A H 0.092768 0.168401 0.429590 0.053 Uiso 0.388(3) 1 calc R U P A 2
C77A C 0.1641(5) 0.2998(5) 0.43609(11) 0.0425(18) Uani 0.388(3) 1 d G U P A 2
H77A H 0.146976 0.322906 0.412757 0.051 Uiso 0.388(3) 1 calc R U P A 2
C39A C 0.2214(5) 0.3577(4) 0.46024(15) 0.0389(14) Uani 0.388(3) 1 d G U P A 2
H39A H 0.243431 0.420435 0.453404 0.047 Uiso 0.388(3) 1 calc R U P A 2

loop_
_atom_site_aniso_label
_atom_site_aniso_U_11
_atom_site_aniso_U_22
_atom_site_aniso_U_33
_atom_site_aniso_U_23
_atom_site_aniso_U_13
_atom_site_aniso_U_12
I1 0.01865(10) 0.04036(12) 0.03178(11) 0.00357(7) 0.00511(7) -0.00567(7)
Cu1 0.01369(18) 0.0270(2) 0.02244(19) 0.00196(15) 0.00050(14) 0.00075(15)
P2 0.0145(3) 0.0248(3) 0.0191(3) -0.0011(2) 0.0005(2) 0.0001(3)
P3 0.0145(3) 0.0243(3) 0.0241(3) -0.0019(3) 0.0031(2) 0.0001(2)
P1 0.0159(3) 0.0249(3) 0.0266(3) 0.0037(3) -0.0014(2) 0.0001(3)
N2 0.0233(12) 0.0433(15) 0.0236(12) 0.0047(10) 0.0004(9) 0.0108(11)
N1 0.0286(13) 0.0372(14) 0.0236(12) 0.0032(10) 0.0018(10) 0.0057(11)
C1 0.0209(13) 0.0266(14) 0.0228(13) 0.0011(10) 0.0016(10) 0.0007(11)
C4 0.0206(13) 0.0258(14) 0.0269(14) 0.0036(11) -0.0021(10) 0.0001(11)
C6 0.0135(12) 0.0281(14) 0.0192(12) 0.0016(10) 0.0014(9) -0.0015(10)
C8 0.0219(13) 0.0273(14) 0.0263(13) 0.0046(11) -0.0039(10) -0.0020(11)
C10 0.0155(12) 0.0289(14) 0.0371(15) 0.0005(12) -0.0027(11) -0.0007(11)
C12 0.0233(13) 0.0286(14) 0.0248(13) 0.0001(11) -0.0055(11) 0.0027(11)
C14 0.0179(12) 0.0357(16) 0.0239(13) 0.0016(11) 0.0014(10) 0.0058(11)
C16 0.0215(13) 0.0283(14) 0.0206(12) 0.0004(10) 0.0030(10) -0.0003(11)
C18 0.0207(13) 0.0308(15) 0.0286(14) -0.0007(11) 0.0051(11) -0.0009(11)
C20 0.0223(13) 0.0277(14) 0.0253(13) 0.0039(11) -0.0028(10) -0.0011(11)
C22 0.0196(13) 0.0253(14) 0.0314(14) 0.0015(11) -0.0040(11) 0.0009(11)
C24 0.0297(15) 0.0301(15) 0.0323(15) -0.0059(12) 0.0013(12) 0.0014(12)
C26 0.0211(13) 0.0244(13) 0.0272(14) 0.0014(11) -0.0011(10) 0.0000(11)
C28 0.0224(13) 0.0288(14) 0.0255(13) -0.0014(11) 0.0026(11) 0.0002(11)
C30 0.0143(11) 0.0291(14) 0.0222(12) -0.0006(10) 0.0041(9) -0.0005(10)
C32 0.0188(13) 0.0296(14) 0.0317(14) -0.0046(11) 0.0022(11) 0.0019(11)
C34 0.0244(14) 0.0275(14) 0.0300(15) 0.0024(11) -0.0045(11) 0.0013(12)
C36 0.0257(14) 0.0249(14) 0.0262(14) 0.0015(11) -0.0008(11) -0.0007(11)
C38 0.0203(14) 0.0381(17) 0.0386(16) 0.0040(13) -0.0040(12) 0.0023(13)
C40 0.0349(16) 0.0325(15) 0.0213(13) -0.0002(11) 0.0037(11) -0.0037(13)
C42 0.0172(12) 0.0251(13) 0.0275(13) -0.0021(11) -0.0001(10) 0.0001(10)
C44 0.0224(14) 0.0286(15) 0.0362(16) 0.0036(12) -0.0026(12) 0.0006(12)
C46 0.0202(14) 0.0390(17) 0.0369(16) 0.0041(13) -0.0078(12) -0.0058(13)
C48 0.0289(15) 0.0290(15) 0.0413(17) 0.0017(13) -0.0055(13) -0.0031(13)
C50 0.0242(14) 0.057(2) 0.0195(13) -0.0016(13) 0.0006(11) 0.0187(14)
C52 0.0170(12) 0.0377(16) 0.0294(14) -0.0127(12) 0.0002(11) 0.0017(12)
C54 0.0369(17) 0.0316(16) 0.0346(16) -0.0009(12) 0.0111(13) -0.0047(13)
C56 0.0236(14) 0.0341(16) 0.0378(16) 0.0039(13) 0.0085(12) 0.0026(12)
C58 0.0232(14) 0.0301(15) 0.0326(15) 0.0013(12) 0.0008(11) -0.0029(12)
C60 0.0184(13) 0.0522(19) 0.0246(14) -0.0102(13) -0.0028(11) 0.0096(13)
C62 0.0246(15) 0.059(2) 0.0291(15) -0.0118(15) -0.0040(12) 0.0105(15)
C64 0.0334(17) 0.071(2) 0.0182(13) 0.0086(14) 0.0048(12) 0.0243(17)
C66 0.0361(17) 0.048(2) 0.0337(16) 0.0177(14) 0.0055(13) 0.0121(15)
C68 0.0414(19) 0.0305(17) 0.050(2) -0.0074(14) -0.0028(15) -0.0003(14)
C70 0.0368(17) 0.0426(18) 0.0288(15) -0.0021(13) 0.0151(13) 0.0004(14)
C72 0.0385(18) 0.0320(16) 0.0483(19) 0.0000(14) 0.0148(15) 0.0022(14)
C74 0.0194(14) 0.049(2) 0.051(2) 0.0067(16) -0.0023(13) 0.0007(14)
C76 0.0292(16) 0.0347(17) 0.062(2) 0.0130(16) 0.0205(15) 0.0073(14)
C78 0.0313(16) 0.047(2) 0.051(2) -0.0198(16) 0.0186(15) -0.0114(15)
C79 0.0362(17) 0.0397(18) 0.0418(18) -0.0120(14) 0.0144(14) -0.0103(14)
C5 0.0194(13) 0.0431(18) 0.0295(15) 0.0024(12) 0.0032(11) 0.0012(12)
C41 0.0333(17) 0.055(2) 0.0301(16) 0.0041(14) 0.0080(13) -0.0003(15)
N3 0.017(2) 0.040(2) 0.022(2) -0.0024(18) -0.0015(16) 0.0030(18)
C21 0.0235(14) 0.0399(17) 0.0372(16) 0.0084(13) -0.0021(12) -0.0017(13)
C43 0.0429(19) 0.0289(16) 0.058(2) 0.0039(15) 0.0027(16) -0.0083(15)
C11 0.045(2) 0.0412(19) 0.0445(19) 0.0079(15) 0.0132(16) -0.0074(16)
C45 0.0262(15) 0.0357(16) 0.0311(15) 0.0021(12) 0.0009(12) 0.0007(12)
C23 0.0273(15) 0.049(2) 0.0367(17) 0.0030(14) 0.0137(13) 0.0021(14)
C47 0.0317(18) 0.093(3) 0.0288(17) 0.0095(18) 0.0033(14) 0.031(2)
C3 0.0266(17) 0.081(3) 0.0383(19) -0.0166(19) -0.0029(14) 0.0055(18)
C49 0.047(2) 0.058(2) 0.0382(18) 0.0213(17) 0.0093(15) 0.0224(18)
C25 0.0243(16) 0.109(4) 0.0271(16) -0.0053(19) -0.0035(13) 0.027(2)
C51 0.0254(16) 0.059(2) 0.0437(19) -0.0004(16) 0.0076(14) -0.0021(15)
C13 0.0387(18) 0.0414(19) 0.056(2) 0.0182(16) 0.0190(16) 0.0065(15)
C53 0.0357(18) 0.0263(16) 0.057(2) 0.0034(14) -0.0058(16) -0.0051(14)
C27 0.0363(17) 0.050(2) 0.0261(15) 0.0050(14) -0.0009(13) 0.0094(15)
C55 0.0329(17) 0.0292(15) 0.0368(17) 0.0022(12) -0.0113(13) -0.0036(13)
C7 0.047(2) 0.051(2) 0.067(3) 0.031(2) 0.0103(19) 0.0077(18)
C57 0.050(2) 0.0278(17) 0.074(3) -0.0099(17) 0.017(2) -0.0016(16)
C29 0.050(2) 0.050(2) 0.080(3) 0.028(2) 0.039(2) 0.0100(19)
C59 0.058(2) 0.051(2) 0.056(2) -0.0271(19) 0.0180(19) -0.0208(19)
C15 0.053(2) 0.056(2) 0.059(2) -0.032(2) 0.0225(19) -0.0069(19)
C61 0.063(3) 0.042(2) 0.062(2) -0.0080(18) 0.029(2) 0.0013(19)
C31 0.042(2) 0.053(2) 0.090(3) 0.026(2) 0.044(2) 0.0123(18)
C63 0.0385(19) 0.069(3) 0.057(2) -0.028(2) 0.0275(17) -0.0128(18)
C2 0.074(3) 0.067(3) 0.070(3) 0.039(2) 0.018(2) 0.036(3)
C65 0.020(2) 0.044(3) 0.034(2) -0.007(2) -0.0010(18) 0.001(2)
C33 0.028(2) 0.052(3) 0.051(2) -0.008(2) -0.001(2) -0.008(2)
C67 0.038(3) 0.061(3) 0.048(3) -0.019(2) -0.010(2) -0.013(3)
C17 0.033(2) 0.063(3) 0.037(2) -0.010(2) -0.009(2) -0.001(2)
C69 0.020(2) 0.050(2) 0.029(2) -0.007(2) -0.0022(19) 0.009(2)
C35 0.0150(18) 0.044(2) 0.031(2) -0.0054(19) 0.0002(16) 0.0026(18)
C71 0.072(3) 0.056(3) 0.119(5) 0.051(3) 0.014(3) 0.001(2)
C9 0.087(4) 0.056(3) 0.124(5) 0.052(3) 0.025(4) 0.013(3)
C73 0.033(2) 0.048(3) 0.025(2) 0.004(2) 0.0076(18) 0.011(2)
C37 0.023(2) 0.046(3) 0.019(2) 0.001(2) 0.0009(17) 0.015(2)
C75 0.025(2) 0.053(2) 0.0247(19) -0.0001(18) 0.0002(17) 0.0133(18)
C19 0.039(3) 0.066(3) 0.022(2) 0.002(2) -0.002(2) 0.018(2)
C77 0.044(3) 0.061(3) 0.028(2) 0.013(2) 0.005(2) 0.019(2)
C39 0.038(3) 0.055(3) 0.032(2) 0.009(2) 0.010(2) 0.012(2)
N3A 0.016(3) 0.038(3) 0.023(3) -0.007(3) -0.003(2) 0.004(3)
C65A 0.023(3) 0.039(3) 0.042(3) -0.012(3) -0.002(3) 0.000(3)
C33A 0.028(3) 0.041(3) 0.054(4) -0.008(3) -0.002(3) -0.005(3)
C67A 0.036(4) 0.053(4) 0.055(4) -0.013(3) -0.004(3) -0.016(3)
C17A 0.037(4) 0.059(4) 0.047(4) -0.019(3) -0.007(3) -0.013(3)
C69A 0.025(3) 0.051(3) 0.034(3) -0.015(2) -0.002(2) -0.003(2)
C35A 0.017(3) 0.039(3) 0.032(3) -0.020(3) -0.002(2) 0.000(3)
C73A 0.022(3) 0.040(3) 0.022(3) 0.000(3) 0.000(2) 0.013(3)
C37A 0.017(3) 0.042(3) 0.022(3) -0.005(2) 0.001(2) 0.009(2)
C75A 0.021(3) 0.053(3) 0.029(3) -0.007(3) -0.003(3) 0.008(3)
C19A 0.039(3) 0.065(3) 0.026(3) -0.006(3) -0.005(3) 0.010(3)
C77A 0.045(4) 0.063(4) 0.018(3) 0.001(3) -0.005(3) 0.020(3)
C39A 0.037(3) 0.053(3) 0.027(3) 0.005(3) 0.005(2) 0.015(3)

loop_
_atom_type_symbol
_atom_type_description
_atom_type_scat_dispersion_real
_atom_type_scat_dispersion_imag
_atom_type_scat_source
C C 0.0181 0.0091 'International Tables Vol C Tables 4.2.6.8 and 6.1.1.4'
H H 0.0000 0.0000 'International Tables Vol C Tables 4.2.6.8 and 6.1.1.4'
Cu Cu -1.9646 0.5888 'International Tables Vol C Tables 4.2.6.8 and 6.1.1.4'
I I -0.3257 6.8362 'International Tables Vol C Tables 4.2.6.8 and 6.1.1.4'
N N 0.0311 0.0180 'International Tables Vol C Tables 4.2.6.8 and 6.1.1.4'
P P 0.2955 0.4335 'International Tables Vol C Tables 4.2.6.8 and 6.1.1.4'

loop_
_geom_angle_atom_site_label_1
_geom_angle_atom_site_label_2
_geom_angle_atom_site_label_3
_geom_angle
_geom_angle_site_symmetry_1
_geom_angle_site_symmetry_3
_geom_angle_publ_flag
P2 Cu1 I1 105.86(2) . . ?
P2 Cu1 P3 88.75(3) . . ?
P3 Cu1 I1 110.95(2) . . ?
P1 Cu1 I1 107.47(2) . . ?
P1 Cu1 P2 130.46(3) . . ?
P1 Cu1 P3 111.66(3) . . ?
C6 P2 Cu1 104.16(9) . . ?
C16 P2 Cu1 118.62(9) . . ?
C16 P2 C6 107.71(12) . . ?
C16 P2 C42 101.12(13) . . ?
C42 P2 Cu1 122.91(9) . . ?
C42 P2 C6 100.19(12) . . ?
C18 P3 Cu1 112.85(10) . . ?
C18 P3 C30 102.25(13) . . ?
C18 P3 C32 103.19(14) . . ?
C30 P3 Cu1 103.33(9) . . ?
C32 P3 Cu1 127.80(9) . . ?
C32 P3 C30 104.44(13) . . ?
C8 P1 Cu1 113.24(9) . . ?
C8 P1 C10 101.66(13) . . ?
C10 P1 Cu1 110.12(10) . . ?
C26 P1 Cu1 121.54(9) . . ?
C26 P1 C8 104.08(13) . . ?
C26 P1 C10 104.06(14) . . ?
C50 N2 C14 126.9(3) . . ?
C50 N2 C66 108.9(3) . . ?
C66 N2 C14 124.1(3) . . ?
C36 N1 C45 108.4(2) . . ?
C36 N1 C27 127.0(3) . . ?
C45 N1 C27 124.0(3) . . ?
C6 C1 H1 119.0 . . ?
C14 C1 H1 119.0 . . ?
C14 C1 C6 121.9(3) . . ?
C20 C4 C36 119.7(3) . . ?
C20 C4 C58 134.0(3) . . ?
C36 C4 C58 106.3(2) . . ?
C1 C6 P2 121.9(2) . . ?
C1 C6 C30 118.6(2) . . ?
C30 C6 P2 119.2(2) . . ?
C34 C8 P1 118.0(2) . . ?
C44 C8 P1 122.9(2) . . ?
C44 C8 C34 119.1(3) . . ?
C48 C10 P1 123.6(3) . . ?
C48 C10 C72 119.1(3) . . ?
C72 C10 P1 117.3(2) . . ?
C22 C12 H12 121.0 . . ?
C22 C12 C36 118.0(3) . . ?
C36 C12 H12 121.0 . . ?
C1 C14 N2 118.8(3) . . ?
C1 C14 C60 119.0(3) . . ?
C60 C14 N2 122.1(3) . . ?
C28 C16 P2 115.9(2) . . ?
C5 C16 P2 124.5(2) . . ?
C5 C16 C28 119.3(3) . . ?
C56 C18 P3 117.7(2) . . ?
C76 C18 P3 122.8(2) . . ?
C76 C18 C56 119.4(3) . . ?
C4 C20 H20 120.2 . . ?
C26 C20 C4 119.6(3) . . ?
C26 C20 H20 120.2 . . ?
C12 C22 H22 119.0 . . ?
C12 C22 C26 121.9(3) . . ?
C26 C22 H22 119.0 . . ?
C42 C24 H24 119.9 . . ?
C68 C24 H24 119.9 . . ?
C68 C24 C42 120.1(3) . . ?
C20 C26 P1 118.6(2) . . ?
C20 C26 C22 119.6(3) . . ?
C22 C26 P1 121.8(2) . . ?
C16 C28 H28 119.9 . . ?
C40 C28 C16 120.2(3) . . ?
C40 C28 H28 119.9 . . ?
C6 C30 P3 118.69(19) . . ?
C52 C30 P3 122.0(2) . . ?
C52 C30 C6 119.3(3) . . ?
C78 C32 P3 117.3(2) . . ?
C79 C32 P3 123.7(2) . . ?
C79 C32 C78 119.0(3) . . ?
C8 C34 H34 119.8 . . ?
C55 C34 C8 120.5(3) . . ?
C55 C34 H34 119.8 . . ?
N1 C36 C4 109.2(3) . . ?
N1 C36 C12 129.5(3) . . ?
C12 C36 C4 121.2(3) . . ?
C44 C38 H38 120.1 . . ?
C46 C38 H38 120.1 . . ?
C46 C38 C44 119.9(3) . . ?
C28 C40 H40 120.1 . . ?
C70 C40 C28 119.7(3) . . ?
C70 C40 H40 120.1 . . ?
C24 C42 P2 122.8(2) . . ?
C24 C42 C54 118.5(3) . . ?
C54 C42 P2 118.7(2) . . ?
C8 C44 C38 120.7(3) . . ?
C8 C44 H44 119.7 . . ?
C38 C44 H44 119.7 . . ?
C38 C46 H46 119.9 . . ?
C38 C46 C55 120.1(3) . . ?
C55 C46 H46 119.9 . . ?
C10 C48 H48 119.5 . . ?
C10 C48 C53 120.9(3) . . ?
C53 C48 H48 119.5 . . ?
N2 C50 C64 107.9(3) . . ?
C62 C50 N2 129.3(3) . . ?
C62 C50 C64 122.7(3) . . ?
C30 C52 H52 119.1 . . ?
C60 C52 C30 121.8(3) . . ?
C60 C52 H52 119.1 . . ?
C42 C54 H54 119.8 . . ?
C11 C54 C42 120.4(3) . . ?
C11 C54 H54 119.8 . . ?
C18 C56 H56 119.9 . . ?
C13 C56 C18 120.2(3) . . ?
C13 C56 H56 119.9 . . ?
C21 C58 C4 134.5(3) . . ?
C21 C58 C45 119.1(3) . . ?
C45 C58 C4 106.3(3) . . ?
C14 C60 N3 117.2(3) . . ?
C14 C60 N3A 128.5(4) . . ?
C52 C60 C14 119.1(3) . . ?
C52 C60 N3 122.7(3) . . ?
C52 C60 N3A 110.6(4) . . ?
C50 C62 H62 121.8 . . ?
C3 C62 C50 116.4(4) . . ?
C3 C62 H62 121.8 . . ?
C50 C64 C47 118.4(4) . . ?
C50 C64 C49 108.0(3) . . ?
C47 C64 C49 133.7(4) . . ?
N2 C66 C49 108.2(3) . . ?
C7 C66 N2 129.5(3) . . ?
C7 C66 C49 122.3(4) . . ?
C24 C68 H68 119.4 . . ?
C43 C68 C24 121.2(3) . . ?
C43 C68 H68 119.4 . . ?
C40 C70 H70 119.8 . . ?
C40 C70 C23 120.3(3) . . ?
C23 C70 H70 119.8 . . ?
C10 C72 H72 120.0 . . ?
C61 C72 C10 120.0(3) . . ?
C61 C72 H72 120.0 . . ?
C21 C74 H74 119.2 . . ?
C21 C74 C51 121.6(3) . . ?
C51 C74 H74 119.2 . . ?
C18 C76 H76 120.1 . . ?
C31 C76 C18 119.7(3) . . ?
C31 C76 H76 120.1 . . ?
C32 C78 H78 119.6 . . ?
C63 C78 C32 120.9(3) . . ?
C63 C78 H78 119.6 . . ?
C32 C79 H79 120.1 . . ?
C32 C79 C59 119.9(3) . . ?
C59 C79 H79 120.1 . . ?
C16 C5 H5 120.0 . . ?
C23 C5 C16 120.0(3) . . ?
C23 C5 H5 120.0 . . ?
C45 C41 H41 121.5 . . ?
C51 C41 H41 121.5 . . ?
C51 C41 C45 117.0(3) . . ?
C35 N3 C60 121.6(5) . . ?
C37 N3 C60 130.9(5) . . ?
C37 N3 C35 107.4(4) . . ?
C58 C21 H21 120.7 . . ?
C74 C21 C58 118.7(3) . . ?
C74 C21 H21 120.7 . . ?
C68 C43 H43 120.5 . . ?
C68 C43 C11 119.0(3) . . ?
C11 C43 H43 120.5 . . ?
C54 C11 C43 120.7(3) . . ?
C54 C11 H11 119.6 . . ?
C43 C11 H11 119.6 . . ?
N1 C45 C58 109.7(3) . . ?
N1 C45 C41 128.0(3) . . ?
C41 C45 C58 122.3(3) . . ?
C70 C23 H23 119.8 . . ?
C5 C23 C70 120.4(3) . . ?
C5 C23 H23 119.8 . . ?
C64 C47 H47 120.4 . . ?
C25 C47 C64 119.2(4) . . ?
C25 C47 H47 120.4 . . ?
C62 C3 H3 119.1 . . ?
C62 C3 C25 121.8(4) . . ?
C25 C3 H3 119.1 . . ?
C66 C49 C64 107.1(3) . . ?
C2 C49 C64 134.7(4) . . ?
C2 C49 C66 118.3(4) . . ?
C47 C25 C3 121.5(3) . . ?
C47 C25 H25 119.3 . . ?
C3 C25 H25 119.3 . . ?
C74 C51 C41 121.2(3) . . ?
C74 C51 H51 119.4 . . ?
C41 C51 H51 119.4 . . ?
C56 C13 H13 120.0 . . ?
C56 C13 C29 120.1(3) . . ?
C29 C13 H13 120.0 . . ?
C48 C53 H53 120.2 . . ?
C48 C53 C57 119.5(3) . . ?
C57 C53 H53 120.2 . . ?
N1 C27 H27A 109.5 . . ?
N1 C27 H27B 109.5 . . ?
N1 C27 H27C 109.5 . . ?
H27A C27 H27B 109.5 . . ?
H27A C27 H27C 109.5 . . ?
H27B C27 H27C 109.5 . . ?
C34 C55 C46 119.7(3) . . ?
C34 C55 H55 120.1 . . ?
C46 C55 H55 120.1 . . ?
C66 C7 H7 121.2 . . ?
C66 C7 C71 117.6(4) . . ?
C71 C7 H7 121.2 . . ?
C53 C57 H57 119.9 . . ?
C61 C57 C53 120.1(3) . . ?
C61 C57 H57 119.9 . . ?
C13 C29 H29 119.9 . . ?
C31 C29 C13 120.3(3) . . ?
C31 C29 H29 119.9 . . ?
C79 C59 H59 119.8 . . ?
C15 C59 C79 120.5(3) . . ?
C15 C59 H59 119.8 . . ?
C59 C15 H15 120.0 . . ?
C63 C15 C59 120.0(3) . . ?
C63 C15 H15 120.0 . . ?
C72 C61 H61 119.9 . . ?
C57 C61 C72 120.3(4) . . ?
C57 C61 H61 119.9 . . ?
C76 C31 H31 119.9 . . ?
C29 C31 C76 120.3(3) . . ?
C29 C31 H31 119.9 . . ?
C78 C63 H63 120.2 . . ?
C15 C63 C78 119.7(3) . . ?
C15 C63 H63 120.2 . . ?
C49 C2 H2 120.1 . . ?
C9 C2 C49 119.8(4) . . ?
C9 C2 H2 120.1 . . ?
C33 C65 H65 120.0 . . ?
C33 C65 C35 120.0 . . ?
C35 C65 H65 120.0 . . ?
C65 C33 H33 120.0 . . ?
C65 C33 C67 120.0 . . ?
C67 C33 H33 120.0 . . ?
C33 C67 H67 120.0 . . ?
C17 C67 C33 120.0 . . ?
C17 C67 H67 120.0 . . ?
C67 C17 H17 120.0 . . ?
C69 C17 C67 120.0 . . ?
C69 C17 H17 120.0 . . ?
C17 C69 C35 120.0 . . ?
C17 C69 C75 133.7(3) . . ?
C35 C69 C75 106.3(3) . . ?
N3 C35 C65 130.1(3) . . ?
N3 C35 C69 109.9(3) . . ?
C69 C35 C65 120.0 . . ?
C7 C71 H71 119.5 . . ?
C7 C71 C9 121.0(5) . . ?
C9 C71 H71 119.5 . . ?
C2 C9 C71 121.0(5) . . ?
C2 C9 H9 119.5 . . ?
C71 C9 H9 119.5 . . ?
C37 C73 H73 120.0 . . ?
C37 C73 C39 120.0 . . ?
C39 C73 H73 120.0 . . ?
N3 C37 C73 130.0(3) . . ?
N3 C37 C75 110.0(3) . . ?
C75 C37 C73 120.0 . . ?
C37 C75 C69 106.3(3) . . ?
C37 C75 C19 120.0 . . ?
C19 C75 C69 133.4(3) . . ?
C75 C19 H19 120.0 . . ?
C75 C19 C77 120.0 . . ?
C77 C19 H19 120.0 . . ?
C19 C77 H77 120.0 . . ?
C19 C77 C39 120.0 . . ?
C39 C77 H77 120.0 . . ?
C73 C39 H39 120.0 . . ?
C77 C39 C73 120.0 . . ?
C77 C39 H39 120.0 . . ?
C35A N3A C60 131.0(7) . . ?
C37A N3A C60 120.7(7) . . ?
C37A N3A C35A 107.7(6) . . ?
C33A C65A H65A 120.0 . . ?
C33A C65A C35A 120.0 . . ?
C35A C65A H65A 120.0 . . ?
C65A C33A H33A 120.0 . . ?
C65A C33A C67A 120.0 . . ?
C67A C33A H33A 120.0 . . ?
C33A C67A H67A 120.0 . . ?
C33A C67A C17A 120.0 . . ?
C17A C67A H67A 120.0 . . ?
C67A C17A H17A 120.0 . . ?
C69A C17A C67A 120.0 . . ?
C69A C17A H17A 120.0 . . ?
C17A C69A C35A 120.0 . . ?
C17A C69A C75A 133.6(4) . . ?
C35A C69A C75A 106.1(4) . . ?
C65A C35A N3A 130.7(5) . . ?
C69A C35A N3A 109.2(5) . . ?
C69A C35A C65A 120.0 . . ?
C37A C73A H73A 120.0 . . ?
C37A C73A C39A 120.0 . . ?
C39A C73A H73A 120.0 . . ?
N3A C37A C73A 129.6(5) . . ?
N3A C37A C75A 110.4(5) . . ?
C73A C37A C75A 120.0 . . ?
C37A C75A C69A 105.9(4) . . ?
C37A C75A C19A 120.0 . . ?
C19A C75A C69A 133.6(4) . . ?
C75A C19A H19A 120.0 . . ?
C77A C19A C75A 120.0 . . ?
C77A C19A H19A 120.0 . . ?
C19A C77A H77A 120.0 . . ?
C19A C77A C39A 120.0 . . ?
C39A C77A H77A 120.0 . . ?
C73A C39A H39A 120.0 . . ?
C77A C39A C73A 120.0 . . ?
C77A C39A H39A 120.0 . . ?

loop_
_geom_bond_atom_site_label_1
_geom_bond_atom_site_label_2
_geom_bond_distance
_geom_bond_site_symmetry_2
_geom_bond_publ_flag
I1 Cu1 2.6052(4) . ?
Cu1 P2 2.2748(8) . ?
Cu1 P3 2.2908(8) . ?
Cu1 P1 2.2703(7) . ?
P2 C6 1.840(3) . ?
P2 C16 1.822(3) . ?
P2 C42 1.832(3) . ?
P3 C18 1.823(3) . ?
P3 C30 1.831(3) . ?
P3 C32 1.830(3) . ?
P1 C8 1.833(3) . ?
P1 C10 1.836(3) . ?
P1 C26 1.825(3) . ?
N2 C14 1.415(4) . ?
N2 C50 1.397(4) . ?
N2 C66 1.404(5) . ?
N1 C36 1.377(4) . ?
N1 C45 1.382(4) . ?
N1 C27 1.454(4) . ?
C1 H1 0.9500 . ?
C1 C6 1.396(4) . ?
C1 C14 1.394(4) . ?
C4 C20 1.402(4) . ?
C4 C36 1.417(4) . ?
C4 C58 1.445(4) . ?
C6 C30 1.407(4) . ?
C8 C34 1.400(4) . ?
C8 C44 1.387(4) . ?
C10 C48 1.384(4) . ?
C10 C72 1.396(5) . ?
C12 H12 0.9500 . ?
C12 C22 1.381(4) . ?
C12 C36 1.400(4) . ?
C14 C60 1.408(4) . ?
C16 C28 1.405(4) . ?
C16 C5 1.395(4) . ?
C18 C56 1.400(4) . ?
C18 C76 1.390(4) . ?
C20 H20 0.9500 . ?
C20 C26 1.389(4) . ?
C22 H22 0.9500 . ?
C22 C26 1.420(4) . ?
C24 H24 0.9500 . ?
C24 C42 1.391(4) . ?
C24 C68 1.390(5) . ?
C28 H28 0.9500 . ?
C28 C40 1.394(4) . ?
C30 C52 1.395(4) . ?
C32 C78 1.396(4) . ?
C32 C79 1.383(4) . ?
C34 H34 0.9500 . ?
C34 C55 1.387(4) . ?
C38 H38 0.9500 . ?
C38 C44 1.391(4) . ?
C38 C46 1.385(5) . ?
C40 H40 0.9500 . ?
C40 C70 1.382(5) . ?
C42 C54 1.398(4) . ?
C44 H44 0.9500 . ?
C46 H46 0.9500 . ?
C46 C55 1.394(5) . ?
C48 H48 0.9500 . ?
C48 C53 1.388(5) . ?
C50 C62 1.388(5) . ?
C50 C64 1.407(5) . ?
C52 H52 0.9500 . ?
C52 C60 1.389(4) . ?
C54 H54 0.9500 . ?
C54 C11 1.382(5) . ?
C56 H56 0.9500 . ?
C56 C13 1.377(5) . ?
C58 C21 1.399(4) . ?
C58 C45 1.405(4) . ?
C60 N3 1.438(6) . ?
C60 N3A 1.452(8) . ?
C62 H62 0.9500 . ?
C62 C3 1.386(5) . ?
C64 C47 1.411(5) . ?
C64 C49 1.432(6) . ?
C66 C49 1.409(5) . ?
C66 C7 1.377(6) . ?
C68 H68 0.9500 . ?
C68 C43 1.370(5) . ?
C70 H70 0.9500 . ?
C70 C23 1.390(5) . ?
C72 H72 0.9500 . ?
C72 C61 1.390(5) . ?
C74 H74 0.9500 . ?
C74 C21 1.387(5) . ?
C74 C51 1.390(5) . ?
C76 H76 0.9500 . ?
C76 C31 1.389(5) . ?
C78 H78 0.9500 . ?
C78 C63 1.383(5) . ?
C79 H79 0.9500 . ?
C79 C59 1.388(5) . ?
C5 H5 0.9500 . ?
C5 C23 1.384(4) . ?
C41 H41 0.9500 . ?
C41 C45 1.403(5) . ?
C41 C51 1.392(5) . ?
N3 C35 1.387(6) . ?
N3 C37 1.384(6) . ?
C21 H21 0.9500 . ?
C43 H43 0.9500 . ?
C43 C11 1.387(5) . ?
C11 H11 0.9500 . ?
C23 H23 0.9500 . ?
C47 H47 0.9500 . ?
C47 C25 1.349(7) . ?
C3 H3 0.9500 . ?
C3 C25 1.395(6) . ?
C49 C2 1.402(6) . ?
C25 H25 0.9500 . ?
C51 H51 0.9500 . ?
C13 H13 0.9500 . ?
C13 C29 1.382(5) . ?
C53 H53 0.9500 . ?
C53 C57 1.388(6) . ?
C27 H27A 0.9800 . ?
C27 H27B 0.9800 . ?
C27 H27C 0.9800 . ?
C55 H55 0.9500 . ?
C7 H7 0.9500 . ?
C7 C71 1.387(6) . ?
C57 H57 0.9500 . ?
C57 C61 1.380(6) . ?
C29 H29 0.9500 . ?
C29 C31 1.377(6) . ?
C59 H59 0.9500 . ?
C59 C15 1.385(6) . ?
C15 H15 0.9500 . ?
C15 C63 1.375(6) . ?
C61 H61 0.9500 . ?
C31 H31 0.9500 . ?
C63 H63 0.9500 . ?
C2 H2 0.9500 . ?
C2 C9 1.356(8) . ?
C65 H65 0.9500 . ?
C65 C33 1.3900 . ?
C65 C35 1.3900 . ?
C33 H33 0.9500 . ?
C33 C67 1.3900 . ?
C67 H67 0.9500 . ?
C67 C17 1.3900 . ?
C17 H17 0.9500 . ?
C17 C69 1.3900 . ?
C69 C35 1.3900 . ?
C69 C75 1.453(4) . ?
C71 H71 0.9500 . ?
C71 C9 1.398(8) . ?
C9 H9 0.9500 . ?
C73 H73 0.9500 . ?
C73 C37 1.3900 . ?
C73 C39 1.3900 . ?
C37 C75 1.3900 . ?
C75 C19 1.3900 . ?
C19 H19 0.9500 . ?
C19 C77 1.3900 . ?
C77 H77 0.9500 . ?
C77 C39 1.3900 . ?
C39 H39 0.9500 . ?
N3A C35A 1.397(10) . ?
N3A C37A 1.366(9) . ?
C65A H65A 0.9500 . ?
C65A C33A 1.3900 . ?
C65A C35A 1.3900 . ?
C33A H33A 0.9500 . ?
C33A C67A 1.3900 . ?
C67A H67A 0.9500 . ?
C67A C17A 1.3900 . ?
C17A H17A 0.9500 . ?
C17A C69A 1.3900 . ?
C69A C35A 1.3900 . ?
C69A C75A 1.456(7) . ?
C73A H73A 0.9500 . ?
C73A C37A 1.3900 . ?
C73A C39A 1.3900 . ?
C37A C75A 1.3900 . ?
C75A C19A 1.3900 . ?
C19A H19A 0.9500 . ?
C19A C77A 1.3900 . ?
C77A H77A 0.9500 . ?
C77A C39A 1.3900 . ?
C39A H39A 0.9500 . ?

loop_
_geom_torsion_atom_site_label_1
_geom_torsion_atom_site_label_2
_geom_torsion_atom_site_label_3
_geom_torsion_atom_site_label_4
_geom_torsion
_geom_torsion_site_symmetry_1
_geom_torsion_site_symmetry_2
_geom_torsion_site_symmetry_3
_geom_torsion_site_symmetry_4
_geom_torsion_publ_flag
Cu1 P2 C6 C1 -164.4(2) . . . . ?
Cu1 P2 C6 C30 9.6(2) . . . . ?
Cu1 P2 C16 C28 46.0(3) . . . . ?
Cu1 P2 C16 C5 -140.2(2) . . . . ?
Cu1 P2 C42 C24 -121.5(2) . . . . ?
Cu1 P2 C42 C54 57.6(3) . . . . ?
Cu1 P3 C18 C56 -82.5(2) . . . . ?
Cu1 P3 C18 C76 92.5(3) . . . . ?
Cu1 P3 C30 C6 -22.2(2) . . . . ?
Cu1 P3 C30 C52 156.4(2) . . . . ?
Cu1 P3 C32 C78 -25.1(3) . . . . ?
Cu1 P3 C32 C79 155.7(2) . . . . ?
Cu1 P1 C8 C34 42.1(3) . . . . ?
Cu1 P1 C8 C44 -136.4(2) . . . . ?
Cu1 P1 C10 C48 -140.9(2) . . . . ?
Cu1 P1 C10 C72 37.8(3) . . . . ?
Cu1 P1 C26 C20 19.5(3) . . . . ?
Cu1 P1 C26 C22 -162.1(2) . . . . ?
P2 C6 C30 P3 8.7(3) . . . . ?
P2 C6 C30 C52 -169.9(2) . . . . ?
P2 C16 C28 C40 172.9(2) . . . . ?
P2 C16 C5 C23 -171.9(3) . . . . ?
P2 C42 C54 C11 178.9(3) . . . . ?
P3 C18 C56 C13 177.0(3) . . . . ?
P3 C18 C76 C31 -175.2(3) . . . . ?
P3 C30 C52 C60 179.7(2) . . . . ?
P3 C32 C78 C63 -179.2(3) . . . . ?
P3 C32 C79 C59 -179.3(3) . . . . ?
P1 C8 C34 C55 -179.3(3) . . . . ?
P1 C8 C44 C38 178.6(2) . . . . ?
P1 C10 C48 C53 -179.8(2) . . . . ?
P1 C10 C72 C61 -178.9(3) . . . . ?
N2 C14 C60 C52 -177.3(3) . . . . ?
N2 C14 C60 N3 13.9(5) . . . . ?
N2 C14 C60 N3A -14.4(7) . . . . ?
N2 C50 C62 C3 177.3(3) . . . . ?
N2 C50 C64 C47 -179.1(3) . . . . ?
N2 C50 C64 C49 -0.1(3) . . . . ?
N2 C66 C49 C64 1.8(4) . . . . ?
N2 C66 C49 C2 -178.2(4) . . . . ?
N2 C66 C7 C71 177.4(4) . . . . ?
C1 C6 C30 P3 -177.0(2) . . . . ?
C1 C6 C30 C52 4.4(4) . . . . ?
C1 C14 C60 C52 4.8(5) . . . . ?
C1 C14 C60 N3 -164.1(3) . . . . ?
C1 C14 C60 N3A 167.6(5) . . . . ?
C4 C20 C26 P1 179.3(2) . . . . ?
C4 C20 C26 C22 0.8(4) . . . . ?
C4 C58 C21 C74 -175.9(3) . . . . ?
C4 C58 C45 N1 0.0(4) . . . . ?
C4 C58 C45 C41 178.6(3) . . . . ?
C6 P2 C16 C28 163.9(2) . . . . ?
C6 P2 C16 C5 -22.4(3) . . . . ?
C6 P2 C42 C24 124.1(2) . . . . ?
C6 P2 C42 C54 -56.8(3) . . . . ?
C6 C1 C14 N2 179.8(3) . . . . ?
C6 C1 C14 C60 -2.2(4) . . . . ?
C6 C30 C52 C60 -1.7(4) . . . . ?
C8 P1 C10 C48 98.7(3) . . . . ?
C8 P1 C10 C72 -82.5(3) . . . . ?
C8 P1 C26 C20 148.6(2) . . . . ?
C8 P1 C26 C22 -32.9(3) . . . . ?
C8 C34 C55 C46 1.2(5) . . . . ?
C10 P1 C8 C34 160.2(2) . . . . ?
C10 P1 C8 C44 -18.3(3) . . . . ?
C10 P1 C26 C20 -105.3(2) . . . . ?
C10 P1 C26 C22 73.2(3) . . . . ?
C10 C48 C53 C57 -1.4(5) . . . . ?
C10 C72 C61 C57 -1.3(6) . . . . ?
C12 C22 C26 P1 -178.3(2) . . . . ?
C12 C22 C26 C20 0.2(4) . . . . ?
C14 N2 C50 C62 6.1(5) . . . . ?
C14 N2 C50 C64 -176.7(3) . . . . ?
C14 N2 C66 C49 176.1(3) . . . . ?
C14 N2 C66 C7 -1.0(6) . . . . ?
C14 C1 C6 P2 171.6(2) . . . . ?
C14 C1 C6 C30 -2.4(4) . . . . ?
C14 C60 N3 C35 -138.2(4) . . . . ?
C14 C60 N3 C37 46.7(6) . . . . ?
C14 C60 N3A C35A -123.2(7) . . . . ?
C14 C60 N3A C37A 66.7(9) . . . . ?
C16 P2 C6 C1 68.8(3) . . . . ?
C16 P2 C6 C30 -117.2(2) . . . . ?
C16 P2 C42 C24 13.6(3) . . . . ?
C16 P2 C42 C54 -167.3(2) . . . . ?
C16 C28 C40 C70 0.1(5) . . . . ?
C16 C5 C23 C70 -1.0(5) . . . . ?
C18 P3 C30 C6 95.2(2) . . . . ?
C18 P3 C30 C52 -86.3(3) . . . . ?
C18 P3 C32 C78 -158.4(3) . . . . ?
C18 P3 C32 C79 22.4(3) . . . . ?
C18 C56 C13 C29 -1.5(6) . . . . ?
C18 C76 C31 C29 -1.6(7) . . . . ?
C20 C4 C36 N1 -178.7(3) . . . . ?
C20 C4 C36 C12 1.2(4) . . . . ?
C20 C4 C58 C21 -4.2(6) . . . . ?
C20 C4 C58 C45 179.5(3) . . . . ?
C22 C12 C36 N1 179.6(3) . . . . ?
C22 C12 C36 C4 -0.2(4) . . . . ?
C24 C42 C54 C11 -1.9(5) . . . . ?
C24 C68 C43 C11 -1.8(6) . . . . ?
C26 P1 C8 C34 -91.9(2) . . . . ?
C26 P1 C8 C44 89.6(3) . . . . ?
C26 P1 C10 C48 -9.2(3) . . . . ?
C26 P1 C10 C72 169.5(2) . . . . ?
C28 C16 C5 C23 1.7(5) . . . . ?
C28 C40 C70 C23 0.5(5) . . . . ?
C30 P3 C18 C56 167.2(2) . . . . ?
C30 P3 C18 C76 -17.9(3) . . . . ?
C30 P3 C32 C78 95.0(3) . . . . ?
C30 P3 C32 C79 -84.2(3) . . . . ?
C30 C52 C60 C14 -2.9(5) . . . . ?
C30 C52 C60 N3 165.3(4) . . . . ?
C30 C52 C60 N3A -168.6(4) . . . . ?
C32 P3 C18 C56 58.9(3) . . . . ?
C32 P3 C18 C76 -126.1(3) . . . . ?
C32 P3 C30 C6 -157.6(2) . . . . ?
C32 P3 C30 C52 21.0(3) . . . . ?
C32 C78 C63 C15 -1.6(7) . . . . ?
C32 C79 C59 C15 -1.5(7) . . . . ?
C34 C8 C44 C38 0.1(5) . . . . ?
C36 N1 C45 C58 1.2(4) . . . . ?
C36 N1 C45 C41 -177.3(3) . . . . ?
C36 C4 C20 C26 -1.4(4) . . . . ?
C36 C4 C58 C21 175.1(3) . . . . ?
C36 C4 C58 C45 -1.2(3) . . . . ?
C36 C12 C22 C26 -0.4(4) . . . . ?
C38 C46 C55 C34 -1.1(5) . . . . ?
C40 C70 C23 C5 -0.1(5) . . . . ?
C42 P2 C6 C1 -36.5(3) . . . . ?
C42 P2 C6 C30 137.5(2) . . . . ?
C42 P2 C16 C28 -91.5(2) . . . . ?
C42 P2 C16 C5 82.2(3) . . . . ?
C42 C24 C68 C43 1.4(5) . . . . ?
C42 C54 C11 C43 1.6(5) . . . . ?
C44 C8 C34 C55 -0.7(5) . . . . ?
C44 C38 C46 C55 0.4(5) . . . . ?
C46 C38 C44 C8 0.1(5) . . . . ?
C48 C10 C72 C61 -0.2(5) . . . . ?
C48 C53 C57 C61 -0.1(6) . . . . ?
C50 N2 C14 C1 -132.0(3) . . . . ?
C50 N2 C14 C60 50.1(4) . . . . ?
C50 N2 C66 C49 -1.9(4) . . . . ?
C50 N2 C66 C7 -179.0(4) . . . . ?
C50 C62 C3 C25 0.7(5) . . . . ?
C50 C64 C47 C25 1.6(5) . . . . ?
C50 C64 C49 C66 -1.0(4) . . . . ?
C50 C64 C49 C2 179.0(5) . . . . ?
C52 C60 N3 C35 53.4(6) . . . . ?
C52 C60 N3 C37 -121.7(5) . . . . ?
C52 C60 N3A C35A 40.8(9) . . . . ?
C52 C60 N3A C37A -129.3(6) . . . . ?
C56 C18 C76 C31 -0.3(6) . . . . ?
C56 C13 C29 C31 -0.4(7) . . . . ?
C58 C4 C20 C26 177.8(3) . . . . ?
C58 C4 C36 N1 1.9(3) . . . . ?
C58 C4 C36 C12 -178.2(3) . . . . ?
C60 N3 C35 C65 -0.2(6) . . . . ?
C60 N3 C35 C69 -178.6(3) . . . . ?
C60 N3 C37 C73 1.9(7) . . . . ?
C60 N3 C37 C75 -180.0(4) . . . . ?
C60 N3A C35A C65A 9.8(11) . . . . ?
C60 N3A C35A C69A -166.8(6) . . . . ?
C60 N3A C37A C73A -5.4(10) . . . . ?
C60 N3A C37A C75A 173.3(5) . . . . ?
C62 C50 C64 C47 -1.7(5) . . . . ?
C62 C50 C64 C49 177.3(3) . . . . ?
C62 C3 C25 C47 -0.8(6) . . . . ?
C64 C50 C62 C3 0.5(5) . . . . ?
C64 C47 C25 C3 -0.5(5) . . . . ?
C64 C49 C2 C9 -178.8(5) . . . . ?
C66 N2 C14 C1 50.4(4) . . . . ?
C66 N2 C14 C60 -127.6(3) . . . . ?
C66 N2 C50 C62 -175.9(3) . . . . ?
C66 N2 C50 C64 1.3(3) . . . . ?
C66 C49 C2 C9 1.1(7) . . . . ?
C66 C7 C71 C9 -0.8(9) . . . . ?
C68 C24 C42 P2 179.6(2) . . . . ?
C68 C24 C42 C54 0.5(4) . . . . ?
C68 C43 C11 C54 0.3(6) . . . . ?
C72 C10 C48 C53 1.5(5) . . . . ?
C76 C18 C56 C13 1.9(5) . . . . ?
C78 C32 C79 C59 1.5(5) . . . . ?
C79 C32 C78 C63 0.0(6) . . . . ?
C79 C59 C15 C63 -0.1(7) . . . . ?
C5 C16 C28 C40 -1.2(4) . . . . ?
N3 C37 C75 C69 -4.5(4) . . . . ?
N3 C37 C75 C19 -178.4(4) . . . . ?
C21 C58 C45 N1 -176.9(3) . . . . ?
C21 C58 C45 C41 1.6(5) . . . . ?
C21 C74 C51 C41 1.1(6) . . . . ?
C45 N1 C36 C4 -2.0(3) . . . . ?
C45 N1 C36 C12 178.2(3) . . . . ?
C45 C58 C21 C74 0.0(5) . . . . ?
C45 C41 C51 C74 0.5(6) . . . . ?
C47 C64 C49 C66 177.7(4) . . . . ?
C47 C64 C49 C2 -2.3(8) . . . . ?
C49 C64 C47 C25 -177.0(4) . . . . ?
C49 C66 C7 C71 0.7(7) . . . . ?
C49 C2 C9 C71 -1.3(10) . . . . ?
C51 C74 C21 C58 -1.3(5) . . . . ?
C51 C41 C45 N1 176.4(3) . . . . ?
C51 C41 C45 C58 -1.8(5) . . . . ?
C13 C29 C31 C76 2.0(8) . . . . ?
C53 C57 C61 C72 1.4(7) . . . . ?
C27 N1 C36 C4 -173.8(3) . . . . ?
C27 N1 C36 C12 6.4(5) . . . . ?
C27 N1 C45 C58 173.3(3) . . . . ?
C27 N1 C45 C41 -5.1(5) . . . . ?
C7 C66 C49 C64 179.1(4) . . . . ?
C7 C66 C49 C2 -0.9(6) . . . . ?
C7 C71 C9 C2 1.1(10) . . . . ?
C59 C15 C63 C78 1.7(7) . . . . ?
C65 C33 C67 C17 0.0 . . . . ?
C33 C65 C35 N3 -178.3(5) . . . . ?
C33 C65 C35 C69 0.0 . . . . ?
C33 C67 C17 C69 0.0 . . . . ?
C67 C17 C69 C35 0.0 . . . . ?
C67 C17 C69 C75 178.6(5) . . . . ?
C17 C69 C35 N3 178.6(4) . . . . ?
C17 C69 C35 C65 0.0 . . . . ?
C17 C69 C75 C37 -175.8(3) . . . . ?
C17 C69 C75 C19 -3.1(6) . . . . ?
C69 C75 C19 C77 -171.9(4) . . . . ?
C35 N3 C37 C73 -173.8(3) . . . . ?
C35 N3 C37 C75 4.4(4) . . . . ?
C35 C65 C33 C67 0.0 . . . . ?
C35 C69 C75 C37 2.9(3) . . . . ?
C35 C69 C75 C19 175.6(3) . . . . ?
C73 C37 C75 C69 173.9(3) . . . . ?
C73 C37 C75 C19 0.0 . . . . ?
C37 N3 C35 C65 176.0(3) . . . . ?
C37 N3 C35 C69 -2.4(4) . . . . ?
C37 C73 C39 C77 0.0 . . . . ?
C37 C75 C19 C77 0.0 . . . . ?
C75 C69 C35 N3 -0.3(4) . . . . ?
C75 C69 C35 C65 -178.9(4) . . . . ?
C75 C19 C77 C39 0.0 . . . . ?
C19 C77 C39 C73 0.0 . . . . ?
C39 C73 C37 N3 178.0(5) . . . . ?
C39 C73 C37 C75 0.0 . . . . ?
N3A C37A C75A C69A -5.7(6) . . . . ?
N3A C37A C75A C19A -178.8(6) . . . . ?
C65A C33A C67A C17A 0.0 . . . . ?
C33A C65A C35A N3A -176.2(7) . . . . ?
C33A C65A C35A C69A 0.0 . . . . ?
C33A C67A C17A C69A 0.0 . . . . ?
C67A C17A C69A C35A 0.0 . . . . ?
C67A C17A C69A C75A -173.9(7) . . . . ?
C17A C69A C35A N3A 177.0(6) . . . . ?
C17A C69A C35A C65A 0.0 . . . . ?
C17A C69A C75A C37A -177.4(4) . . . . ?
C17A C69A C75A C19A -5.7(9) . . . . ?
C69A C75A C19A C77A -170.8(7) . . . . ?
C35A N3A C37A C73A -177.5(5) . . . . ?
C35A N3A C37A C75A 1.1(7) . . . . ?
C35A C65A C33A C67A 0.0 . . . . ?
C35A C69A C75A C37A 8.1(5) . . . . ?
C35A C69A C75A C19A 179.8(5) . . . . ?
C73A C37A C75A C69A 173.1(6) . . . . ?
C73A C37A C75A C19A 0.0 . . . . ?
C37A N3A C35A C65A -179.2(5) . . . . ?
C37A N3A C35A C69A 4.3(7) . . . . ?
C37A C73A C39A C77A 0.0 . . . . ?
C37A C75A C19A C77A 0.0 . . . . ?
C75A C69A C35A N3A -7.6(6) . . . . ?
C75A C69A C35A C65A 175.4(5) . . . . ?
C75A C19A C77A C39A 0.0 . . . . ?
C19A C77A C39A C73A 0.0 . . . . ?
C39A C73A C37A N3A 178.6(7) . . . . ?
C39A C73A C37A C75A 0.0 . . . . ?

loop_
_smtbx_masks_void_nr
_smtbx_masks_void_average_x
_smtbx_masks_void_average_y
_smtbx_masks_void_average_z
_smtbx_masks_void_volume
_smtbx_masks_void_count_electrons
_smtbx_masks_void_content
1 0.000 0.000 0.000 211.2 74.6 '2 CH2Cl2'
2 -0.085 0.017 0.361 216.5 75.6 '2 CH2Cl2'
3 0.085 -0.017 0.639 216.5 74.4 '2 CH2Cl2'
4 0.415 0.483 0.861 216.5 75.9 '2 CH2Cl2'
5 0.500 0.500 0.500 211.2 74.6 '2 CH2Cl2'
6 0.585 0.517 0.139 216.5 74.1 '2 CH2Cl2'
